data_7134446
loop_
_publ_author_name
'Takeda, Norihiko'
'Fujita, Sora'
'Murakami, Kaho'
'Honda, Chihiro'
'Tomoda, Hina'
'Yasui, Motohiro'
'Yamada, Takahiro'
'Ueda, Masafumi'

_publ_section_title
;
 Zinc(ii)-catalysed cyclocondensation of oxime ethers triggered by
 polarity inversion: construction of fused pyrroles
;
_journal_issue 44
_journal_name_full 'Chemical Communications'
_journal_page_first 7995
_journal_page_last 7998
_journal_paper_doi 10.1039/D5CC01362C
_journal_volume 61
_journal_year 2025
_chemical_formula_sum 'C24 H22 Br N O'
_chemical_formula_weight 420.33
_space_group_crystal_system monoclinic
_space_group_IT_number 4
_space_group_name_Hall 'P 2yb'
_space_group_name_H-M_alt 'P 1 21 1'
_atom_sites_solution_hydrogens geom
_audit_creation_method SHELXL-2018/3
_audit_update_record
;
2025-02-12 deposited with the CCDC.	2025-04-23 downloaded from the CCDC.
;
_cell_angle_alpha 90
_cell_angle_beta 94.893(4)
_cell_angle_gamma 90
_cell_formula_units_Z 2
_cell_length_a 8.5551(4)
_cell_length_b 6.0134(3)
_cell_length_c 19.1446(8)
_cell_measurement_temperature 293(2)
_cell_volume 981.31(8)
_computing_structure_refinement 'SHELXL-2018/3 (Sheldrick, 2018)'
_computing_structure_solution 'SHELXT 2018/2 (Sheldrick, 2018)'
_diffrn_ambient_temperature 293(2)
_diffrn_measured_fraction_theta_full 0.999
_diffrn_measured_fraction_theta_max 1.000
_diffrn_radiation_type MoK\a
_diffrn_radiation_wavelength 0.71073
_diffrn_reflns_av_R_equivalents 0.0523
_diffrn_reflns_av_unetI/netI 0.0533
_diffrn_reflns_Laue_measured_fraction_full 0.999
_diffrn_reflns_Laue_measured_fraction_max 1.000
_diffrn_reflns_limit_h_max 11
_diffrn_reflns_limit_h_min -11
_diffrn_reflns_limit_k_max 7
_diffrn_reflns_limit_k_min -7
_diffrn_reflns_limit_l_max 25
_diffrn_reflns_limit_l_min -25
_diffrn_reflns_number 19448
_diffrn_reflns_point_group_measured_fraction_full 0.998
_diffrn_reflns_point_group_measured_fraction_max 0.998
_diffrn_reflns_theta_full 25.242
_diffrn_reflns_theta_max 27.993
_diffrn_reflns_theta_min 2.135
_exptl_absorpt_coefficient_mu 2.108
_exptl_crystal_density_diffrn 1.423
_exptl_crystal_F_000 432
_refine_diff_density_max 0.991
_refine_diff_density_min -0.289
_refine_diff_density_rms 0.070
_refine_ls_abs_structure_details
;
 Flack x determined using 1566 quotients [(I+)-(I-)]/[(I+)+(I-)]
 (Parsons, Flack and Wagner, Acta Cryst. B69 (2013) 249-259).
;
_refine_ls_abs_structure_Flack -0.003(6)
_refine_ls_extinction_method none
_refine_ls_goodness_of_fit_ref 1.039
_refine_ls_hydrogen_treatment constr
_refine_ls_matrix_type full
_refine_ls_number_parameters 247
_refine_ls_number_reflns 4719
_refine_ls_number_restraints 1
_refine_ls_restrained_S_all 1.039
_refine_ls_R_factor_all 0.0516
_refine_ls_R_factor_gt 0.0404
_refine_ls_shift/su_max 0.000
_refine_ls_shift/su_mean 0.000
_refine_ls_structure_factor_coef Fsqd
_refine_ls_weighting_details 'w=1/[\s^2^(Fo^2^)+(0.0332P)^2^+0.5228P] where P=(Fo^2^+2Fc^2^)/3'
_refine_ls_weighting_scheme calc
_refine_ls_wR_factor_gt 0.0773
_refine_ls_wR_factor_ref 0.0801
_reflns_Friedel_coverage 0.824
_reflns_Friedel_fraction_full 0.997
_reflns_Friedel_fraction_max 0.996
_reflns_number_gt 4124
_reflns_number_total 4719
_reflns_threshold_expression 'I > 2\s(I)'
_cod_data_source_file d5cc01362c2.cif
_cod_data_source_block takeda_autored_CCDC1
_cod_depositor_comments 'Adding full bibliography for 7134445--7134446.cif.'
_cod_original_sg_symbol_H-M 'P 21'
_cod_database_code 7134446
_shelx_shelxl_version_number 2018/3
_shelx_space_group_comment
;
The symmetry employed for this shelxl refinement is uniquely defined
by the following loop, which should always be used as a source of
symmetry information in preference to the above space-group names.
They are only intended as comments.
;

loop_
_space_group_symop_operation_xyz
'x, y, z'
'-x, y+1/2, -z'

loop_
_atom_site_label
_atom_site_type_symbol
_atom_site_fract_x
_atom_site_fract_y
_atom_site_fract_z
_atom_site_U_iso_or_equiv
_atom_site_adp_type
_atom_site_occupancy
_atom_site_site_symmetry_order
_atom_site_calc_flag
_atom_site_refinement_flags_posn
_atom_site_refinement_flags_adp
_atom_site_refinement_flags_occupancy
_atom_site_disorder_assembly
_atom_site_disorder_group
Br1 Br 0.31793(4) 0.80904(8) 0.49887(2) 0.02578(13) Uani 1 1 d . . . . .
O1 O 0.7484(3) 0.8830(4) 0.28964(14) 0.0164(6) Uani 1 1 d . . . . .
N1 N 0.6666(4) 0.6847(6) 0.28475(18) 0.0145(7) Uani 1 1 d . . . . .
C1 C 0.5481(4) 0.6398(7) 0.3270(2) 0.0143(8) Uani 1 1 d . . . . .
C2 C 0.5050(4) 0.7536(6) 0.38562(19) 0.0144(9) Uani 1 1 d . . . . .
H2 H 0.556018 0.882366 0.401961 0.017 Uiso 1 1 calc R U . . .
C3 C 0.3820(5) 0.6632(8) 0.4179(2) 0.0175(9) Uani 1 1 d . . . . .
C4 C 0.3039(5) 0.4702(7) 0.3947(2) 0.0189(9) Uani 1 1 d . . . . .
H4 H 0.225336 0.410942 0.419774 0.023 Uiso 1 1 calc R U . . .
C5 C 0.3438(4) 0.3673(7) 0.3341(2) 0.0180(10) Uani 1 1 d . . . . .
H5 H 0.288924 0.242242 0.317134 0.022 Uiso 1 1 calc R U . . .
C6 C 0.4675(5) 0.4522(7) 0.2983(2) 0.0152(8) Uani 1 1 d . . . . .
C7 C 0.5337(4) 0.3972(7) 0.2336(2) 0.0144(8) Uani 1 1 d . . . . .
C8 C 0.4725(4) 0.2344(7) 0.1809(2) 0.0148(9) Uani 1 1 d . . . . .
C9 C 0.4689(4) 0.2831(9) 0.10909(18) 0.0188(9) Uani 1 1 d . . . . .
H9 H 0.507829 0.418698 0.094918 0.023 Uiso 1 1 calc R U . . .
C10 C 0.4087(5) 0.1334(8) 0.0590(2) 0.0243(10) Uani 1 1 d . . . . .
H10 H 0.408730 0.168594 0.011722 0.029 Uiso 1 1 calc R U . . .
C11 C 0.3483(5) -0.0684(8) 0.0787(2) 0.0257(11) Uani 1 1 d . . . . .
H11 H 0.307543 -0.168537 0.044895 0.031 Uiso 1 1 calc R U . . .
C12 C 0.3490(5) -0.1202(7) 0.1497(2) 0.0232(10) Uani 1 1 d . . . . .
H12 H 0.307616 -0.254648 0.163480 0.028 Uiso 1 1 calc R U . . .
C13 C 0.4114(5) 0.0291(7) 0.1997(2) 0.0170(9) Uani 1 1 d . . . . .
H13 H 0.412833 -0.008073 0.246888 0.020 Uiso 1 1 calc R U . . .
C14 C 0.6538(5) 0.5462(7) 0.2264(2) 0.0149(8) Uani 1 1 d . . . . .
C15 C 0.7657(5) 0.5635(8) 0.1717(2) 0.0188(9) Uani 1 1 d . . . . .
C16 C 0.7777(5) 0.7631(9) 0.1349(2) 0.0271(12) Uani 1 1 d . . . . .
H16 H 0.713134 0.883030 0.143156 0.033 Uiso 1 1 calc R U . . .
C17 C 0.8876(6) 0.7786(12) 0.0860(2) 0.0409(16) Uani 1 1 d . . . . .
H17 H 0.896024 0.909773 0.060909 0.049 Uiso 1 1 calc R U . . .
C18 C 0.9844(7) 0.6026(12) 0.0741(3) 0.0506(19) Uani 1 1 d . . . . .
H18 H 1.059253 0.617152 0.041919 0.061 Uiso 1 1 calc R U . . .
C19 C 0.9714(6) 0.4045(10) 0.1096(3) 0.0444(16) Uani 1 1 d . . . . .
H19 H 1.036700 0.285717 0.101020 0.053 Uiso 1 1 calc R U . . .
C20 C 0.8602(5) 0.3831(8) 0.1583(2) 0.0271(11) Uani 1 1 d . . . . .
H20 H 0.849344 0.249083 0.181592 0.033 Uiso 1 1 calc R U . . .
C21 C 0.9038(4) 0.8738(7) 0.3316(2) 0.0182(10) Uani 1 1 d . . . . .
C22 C 0.8967(5) 0.7359(8) 0.3975(2) 0.0257(11) Uani 1 1 d . . . . .
H22A H 0.820168 0.798167 0.425714 0.039 Uiso 1 1 calc R U . . .
H22B H 0.997641 0.736040 0.423499 0.039 Uiso 1 1 calc R U . . .
H22C H 0.867615 0.586007 0.384884 0.039 Uiso 1 1 calc R U . . .
C23 C 0.9294(6) 1.1166(8) 0.3495(3) 0.0290(11) Uani 1 1 d . . . . .
H23A H 0.932179 1.201228 0.307121 0.044 Uiso 1 1 calc R U . . .
H23B H 1.027176 1.133768 0.377580 0.044 Uiso 1 1 calc R U . . .
H23C H 0.845253 1.169099 0.375261 0.044 Uiso 1 1 calc R U . . .
C24 C 1.0270(4) 0.7899(12) 0.2859(2) 0.0259(10) Uani 1 1 d . . . . .
H24A H 1.009407 0.634964 0.275986 0.039 Uiso 1 1 calc R U . . .
H24B H 1.129197 0.809155 0.309997 0.039 Uiso 1 1 calc R U . . .
H24C H 1.020572 0.872179 0.242814 0.039 Uiso 1 1 calc R U . . .

loop_
_atom_site_aniso_label
_atom_site_aniso_U_11
_atom_site_aniso_U_22
_atom_site_aniso_U_33
_atom_site_aniso_U_23
_atom_site_aniso_U_13
_atom_site_aniso_U_12
Br1 0.02027(19) 0.0374(3) 0.02024(19) -0.0106(3) 0.00505(13) -0.0036(3)
O1 0.0175(14) 0.0137(16) 0.0177(14) 0.0002(11) -0.0012(12) -0.0043(12)
N1 0.0141(17) 0.0128(19) 0.0168(17) -0.0027(14) 0.0021(14) -0.0041(15)
C1 0.0114(19) 0.017(2) 0.0139(19) 0.0005(17) -0.0019(15) 0.0000(17)
C2 0.0150(18) 0.014(2) 0.0135(17) -0.0018(15) -0.0035(14) -0.0010(15)
C3 0.015(2) 0.027(2) 0.0109(19) -0.0051(18) 0.0017(15) 0.0042(18)
C4 0.015(2) 0.024(2) 0.018(2) -0.0005(18) 0.0020(17) -0.0049(18)
C5 0.0135(18) 0.021(3) 0.0189(19) 0.0015(16) -0.0004(15) -0.0032(16)
C6 0.014(2) 0.016(2) 0.014(2) 0.0023(17) -0.0015(15) 0.0019(17)
C7 0.0140(19) 0.016(2) 0.0126(19) 0.0043(16) -0.0015(15) 0.0015(16)
C8 0.0106(18) 0.016(2) 0.017(2) 0.0003(15) 0.0016(15) 0.0004(15)
C9 0.0196(18) 0.021(3) 0.0162(17) 0.002(2) 0.0013(14) -0.005(2)
C10 0.025(2) 0.031(3) 0.017(2) -0.004(2) 0.0013(18) -0.004(2)
C11 0.024(2) 0.028(3) 0.024(2) -0.014(2) -0.0007(19) -0.005(2)
C12 0.019(2) 0.019(2) 0.032(2) -0.0022(18) 0.0028(18) -0.0057(17)
C13 0.016(2) 0.019(2) 0.017(2) 0.0002(17) 0.0030(16) -0.0020(18)
C14 0.015(2) 0.018(2) 0.0112(19) 0.0016(16) 0.0001(16) -0.0023(17)
C15 0.020(2) 0.024(2) 0.013(2) -0.0048(18) -0.0011(17) -0.0105(18)
C16 0.035(2) 0.032(4) 0.0144(19) -0.003(2) -0.0006(17) -0.017(2)
C17 0.061(3) 0.048(4) 0.015(2) -0.003(3) 0.010(2) -0.041(4)
C18 0.051(4) 0.077(5) 0.027(3) -0.033(3) 0.028(3) -0.048(4)
C19 0.030(3) 0.065(4) 0.040(3) -0.039(3) 0.016(2) -0.020(3)
C20 0.022(2) 0.032(3) 0.029(2) -0.012(2) 0.0070(18) -0.0108(19)
C21 0.0136(18) 0.023(3) 0.0172(19) 0.0001(16) -0.0036(15) -0.0068(16)
C22 0.017(2) 0.035(3) 0.024(2) 0.0094(19) -0.0031(17) -0.0079(18)
C23 0.030(3) 0.024(3) 0.033(3) -0.009(2) 0.008(2) -0.013(2)
C24 0.0199(18) 0.036(3) 0.0211(18) -0.005(3) -0.0024(14) 0.000(3)

loop_
_atom_type_symbol
_atom_type_description
_atom_type_scat_dispersion_real
_atom_type_scat_dispersion_imag
_atom_type_scat_source
C C 0.0033 0.0016 'International Tables Vol C Tables 4.2.6.8 and 6.1.1.4'
H H 0.0000 0.0000 'International Tables Vol C Tables 4.2.6.8 and 6.1.1.4'
Br Br -0.2901 2.4595 'International Tables Vol C Tables 4.2.6.8 and 6.1.1.4'
N N 0.0061 0.0033 'International Tables Vol C Tables 4.2.6.8 and 6.1.1.4'
O O 0.0106 0.0060 'International Tables Vol C Tables 4.2.6.8 and 6.1.1.4'

loop_
_geom_angle_atom_site_label_1
_geom_angle_atom_site_label_2
_geom_angle_atom_site_label_3
_geom_angle
_geom_angle_site_symmetry_1
_geom_angle_site_symmetry_3
_geom_angle_publ_flag
N1 O1 C21 115.2(3) . . ?
C1 N1 O1 121.6(3) . . ?
C1 N1 C14 110.1(3) . . ?
O1 N1 C14 125.2(3) . . ?
N1 C1 C2 129.6(4) . . ?
N1 C1 C6 106.7(3) . . ?
C2 C1 C6 123.7(4) . . ?
C3 C2 C1 115.7(4) . . ?
C3 C2 H2 122.1 . . ?
C1 C2 H2 122.1 . . ?
C2 C3 C4 123.3(4) . . ?
C2 C3 Br1 118.0(3) . . ?
C4 C3 Br1 118.7(3) . . ?
C5 C4 C3 119.7(4) . . ?
C5 C4 H4 120.2 . . ?
C3 C4 H4 120.2 . . ?
C4 C5 C6 119.8(4) . . ?
C4 C5 H5 120.1 . . ?
C6 C5 H5 120.1 . . ?
C5 C6 C1 117.7(4) . . ?
C5 C6 C7 134.6(4) . . ?
C1 C6 C7 107.7(3) . . ?
C14 C7 C6 106.7(3) . . ?
C14 C7 C8 126.1(4) . . ?
C6 C7 C8 126.8(4) . . ?
C13 C8 C9 117.3(4) . . ?
C13 C8 C7 122.0(4) . . ?
C9 C8 C7 120.7(4) . . ?
C10 C9 C8 121.3(4) . . ?
C10 C9 H9 119.4 . . ?
C8 C9 H9 119.4 . . ?
C9 C10 C11 120.5(4) . . ?
C9 C10 H10 119.7 . . ?
C11 C10 H10 119.7 . . ?
C10 C11 C12 119.4(4) . . ?
C10 C11 H11 120.3 . . ?
C12 C11 H11 120.3 . . ?
C13 C12 C11 119.9(4) . . ?
C13 C12 H12 120.1 . . ?
C11 C12 H12 120.1 . . ?
C12 C13 C8 121.6(4) . . ?
C12 C13 H13 119.2 . . ?
C8 C13 H13 119.2 . . ?
C7 C14 N1 108.5(3) . . ?
C7 C14 C15 130.4(4) . . ?
N1 C14 C15 121.0(4) . . ?
C20 C15 C16 120.5(4) . . ?
C20 C15 C14 119.8(4) . . ?
C16 C15 C14 119.7(4) . . ?
C17 C16 C15 118.7(5) . . ?
C17 C16 H16 120.6 . . ?
C15 C16 H16 120.6 . . ?
C18 C17 C16 120.9(5) . . ?
C18 C17 H17 119.5 . . ?
C16 C17 H17 119.5 . . ?
C17 C18 C19 120.5(5) . . ?
C17 C18 H18 119.7 . . ?
C19 C18 H18 119.7 . . ?
C18 C19 C20 119.8(5) . . ?
C18 C19 H19 120.1 . . ?
C20 C19 H19 120.1 . . ?
C15 C20 C19 119.5(5) . . ?
C15 C20 H20 120.2 . . ?
C19 C20 H20 120.2 . . ?
O1 C21 C23 101.0(3) . . ?
O1 C21 C24 109.5(3) . . ?
C23 C21 C24 111.0(4) . . ?
O1 C21 C22 111.7(3) . . ?
C23 C21 C22 110.8(4) . . ?
C24 C21 C22 112.2(4) . . ?
C21 C22 H22A 109.5 . . ?
C21 C22 H22B 109.5 . . ?
H22A C22 H22B 109.5 . . ?
C21 C22 H22C 109.5 . . ?
H22A C22 H22C 109.5 . . ?
H22B C22 H22C 109.5 . . ?
C21 C23 H23A 109.5 . . ?
C21 C23 H23B 109.5 . . ?
H23A C23 H23B 109.5 . . ?
C21 C23 H23C 109.5 . . ?
H23A C23 H23C 109.5 . . ?
H23B C23 H23C 109.5 . . ?
C21 C24 H24A 109.5 . . ?
C21 C24 H24B 109.5 . . ?
H24A C24 H24B 109.5 . . ?
C21 C24 H24C 109.5 . . ?
H24A C24 H24C 109.5 . . ?
H24B C24 H24C 109.5 . . ?

loop_
_geom_bond_atom_site_label_1
_geom_bond_atom_site_label_2
_geom_bond_distance
_geom_bond_site_symmetry_2
_geom_bond_publ_flag
Br1 C3 1.902(4) . ?
O1 N1 1.382(4) . ?
O1 C21 1.494(5) . ?
N1 C1 1.376(5) . ?
N1 C14 1.390(5) . ?
C1 C2 1.391(5) . ?
C1 C6 1.409(6) . ?
C2 C3 1.377(6) . ?
C2 H2 0.9300 . ?
C3 C4 1.393(6) . ?
C4 C5 1.383(6) . ?
C4 H4 0.9300 . ?
C5 C6 1.406(6) . ?
C5 H5 0.9300 . ?
C6 C7 1.443(6) . ?
C7 C14 1.379(6) . ?
C7 C8 1.470(5) . ?
C8 C13 1.399(6) . ?
C8 C9 1.403(5) . ?
C9 C10 1.382(6) . ?
C9 H9 0.9300 . ?
C10 C11 1.384(7) . ?
C10 H10 0.9300 . ?
C11 C12 1.393(6) . ?
C11 H11 0.9300 . ?
C12 C13 1.386(6) . ?
C12 H12 0.9300 . ?
C13 H13 0.9300 . ?
C14 C15 1.482(6) . ?
C15 C20 1.390(6) . ?
C15 C16 1.400(7) . ?
C16 C17 1.385(6) . ?
C16 H16 0.9300 . ?
C17 C18 1.375(9) . ?
C17 H17 0.9300 . ?
C18 C19 1.380(9) . ?
C18 H18 0.9300 . ?
C19 C20 1.393(7) . ?
C19 H19 0.9300 . ?
C20 H20 0.9300 . ?
C21 C23 1.512(6) . ?
C21 C24 1.512(6) . ?
C21 C22 1.515(6) . ?
C22 H22A 0.9600 . ?
C22 H22B 0.9600 . ?
C22 H22C 0.9600 . ?
C23 H23A 0.9600 . ?
C23 H23B 0.9600 . ?
C23 H23C 0.9600 . ?
C24 H24A 0.9600 . ?
C24 H24B 0.9600 . ?
C24 H24C 0.9600 . ?

loop_
_geom_torsion_atom_site_label_1
_geom_torsion_atom_site_label_2
_geom_torsion_atom_site_label_3
_geom_torsion_atom_site_label_4
_geom_torsion
_geom_torsion_site_symmetry_1
_geom_torsion_site_symmetry_2
_geom_torsion_site_symmetry_3
_geom_torsion_site_symmetry_4
_geom_torsion_publ_flag
C21 O1 N1 C1 98.9(4) . . . . ?
C21 O1 N1 C14 -103.2(4) . . . . ?
O1 N1 C1 C2 -10.9(6) . . . . ?
C14 N1 C1 C2 -171.7(4) . . . . ?
O1 N1 C1 C6 166.9(3) . . . . ?
C14 N1 C1 C6 6.1(4) . . . . ?
N1 C1 C2 C3 -178.6(4) . . . . ?
C6 C1 C2 C3 4.0(6) . . . . ?
C1 C2 C3 C4 0.2(6) . . . . ?
C1 C2 C3 Br1 179.5(3) . . . . ?
C2 C3 C4 C5 -3.6(7) . . . . ?
Br1 C3 C4 C5 177.0(3) . . . . ?
C3 C4 C5 C6 2.9(6) . . . . ?
C4 C5 C6 C1 1.0(6) . . . . ?
C4 C5 C6 C7 -176.0(4) . . . . ?
N1 C1 C6 C5 177.4(4) . . . . ?
C2 C1 C6 C5 -4.6(6) . . . . ?
N1 C1 C6 C7 -4.8(4) . . . . ?
C2 C1 C6 C7 173.1(4) . . . . ?
C5 C6 C7 C14 179.1(4) . . . . ?
C1 C6 C7 C14 1.9(4) . . . . ?
C5 C6 C7 C8 6.5(7) . . . . ?
C1 C6 C7 C8 -170.7(4) . . . . ?
C14 C7 C8 C13 148.5(4) . . . . ?
C6 C7 C8 C13 -40.3(6) . . . . ?
C14 C7 C8 C9 -33.5(6) . . . . ?
C6 C7 C8 C9 137.7(4) . . . . ?
C13 C8 C9 C10 -0.5(6) . . . . ?
C7 C8 C9 C10 -178.6(4) . . . . ?
C8 C9 C10 C11 0.8(7) . . . . ?
C9 C10 C11 C12 -0.2(7) . . . . ?
C10 C11 C12 C13 -0.7(7) . . . . ?
C11 C12 C13 C8 1.0(6) . . . . ?
C9 C8 C13 C12 -0.4(6) . . . . ?
C7 C8 C13 C12 177.7(4) . . . . ?
C6 C7 C14 N1 1.8(4) . . . . ?
C8 C7 C14 N1 174.4(4) . . . . ?
C6 C7 C14 C15 177.6(4) . . . . ?
C8 C7 C14 C15 -9.8(7) . . . . ?
C1 N1 C14 C7 -4.9(5) . . . . ?
O1 N1 C14 C7 -164.9(3) . . . . ?
C1 N1 C14 C15 178.8(4) . . . . ?
O1 N1 C14 C15 18.8(6) . . . . ?
C7 C14 C15 C20 -57.0(6) . . . . ?
N1 C14 C15 C20 118.4(5) . . . . ?
C7 C14 C15 C16 124.4(5) . . . . ?
N1 C14 C15 C16 -60.3(5) . . . . ?
C20 C15 C16 C17 -1.3(6) . . . . ?
C14 C15 C16 C17 177.4(4) . . . . ?
C15 C16 C17 C18 -0.6(6) . . . . ?
C16 C17 C18 C19 1.6(7) . . . . ?
C17 C18 C19 C20 -0.5(8) . . . . ?
C16 C15 C20 C19 2.3(6) . . . . ?
C14 C15 C20 C19 -176.3(4) . . . . ?
C18 C19 C20 C15 -1.4(7) . . . . ?
N1 O1 C21 C23 -159.2(3) . . . . ?
N1 O1 C21 C24 83.6(4) . . . . ?
N1 O1 C21 C22 -41.4(4) . . . . ?
